data_7116218
loop_
_publ_author_name
'Zhang, Zhe-Yu'
'Peng, Jun'
'Shi, Zhen-Yu'
'Zhou, Wan-Li'
'Khan, Shifa Ullah'
'Liu, Hong-Sheng'

_publ_section_title
;
 Antimony-dependent expansion for the Keggin heteropolyniobate family.
;
_journal_issue 15
_journal_name_full 'Chemical communications (Cambridge, England)'
_journal_page_first 3091
_journal_page_last 3093
_journal_paper_doi 10.1039/c4cc09612f
_journal_volume 51
_journal_year 2015
_chemical_formula_moiety 'Nb12 O39 Sb2 Ge, 4(C4 H16 Cu N4), 6(H2 O)'
_chemical_formula_sum 'C16 H76 Cu4 Ge N16 Nb12 O45 Sb2'
_chemical_formula_weight 2898.10
_chemical_name_systematic
; 
 ? 
;
_space_group_IT_number 2
_symmetry_cell_setting triclinic
_symmetry_space_group_name_Hall '-P 1'
_symmetry_space_group_name_H-M 'P -1'
_atom_sites_solution_hydrogens geom
_atom_sites_solution_primary direct
_atom_sites_solution_secondary difmap
_audit_block_doi 10.5517/cc13qs0m
_audit_creation_method SHELXL-97
_audit_update_record
;
2014-11-18 deposited with the CCDC.
2015-01-02 downloaded from the CCDC.
;
_cell_angle_alpha 84.6380(10)
_cell_angle_beta 80.6320(10)
_cell_angle_gamma 62.3180(10)
_cell_formula_units_Z 2
_cell_length_a 13.8690(6)
_cell_length_b 14.6210(6)
_cell_length_c 22.1360(9)
_cell_measurement_temperature 293(2)
_cell_volume 3921.1(3)
_computing_cell_refinement 'Bruker SMART'
_computing_data_collection 'Bruker SMART'
_computing_data_reduction 'Bruker SAINT'
_computing_molecular_graphics 'Bruker SHELXTL'
_computing_publication_material 'Bruker SHELXTL'
_computing_structure_refinement 'SHELXL-97 (Sheldrick, 1997)'
_computing_structure_solution 'SHELXS-97 (Sheldrick, 1990)'
_diffrn_ambient_temperature 293(2)
_diffrn_measured_fraction_theta_full 0.991
_diffrn_measured_fraction_theta_max 0.991
_diffrn_measurement_device_type 'CCD area detector'
_diffrn_measurement_method 'phi and omega scans'
_diffrn_radiation_monochromator graphite
_diffrn_radiation_source 'fine-focus sealed tube'
_diffrn_radiation_type MoK\a
_diffrn_radiation_wavelength 0.71069
_diffrn_reflns_av_R_equivalents 0.0219
_diffrn_reflns_av_sigmaI/netI 0.0465
_diffrn_reflns_limit_h_max 18
_diffrn_reflns_limit_h_min -14
_diffrn_reflns_limit_k_max 19
_diffrn_reflns_limit_k_min -19
_diffrn_reflns_limit_l_max 29
_diffrn_reflns_limit_l_min -23
_diffrn_reflns_number 29267
_diffrn_reflns_theta_full 28.31
_diffrn_reflns_theta_max 28.31
_diffrn_reflns_theta_min 1.67
_exptl_absorpt_coefficient_mu 3.882
_exptl_absorpt_correction_T_max 0.792
_exptl_absorpt_correction_T_min 0.551
_exptl_absorpt_correction_type multi-scan
_exptl_absorpt_process_details SADABS
_exptl_crystal_colour blue
_exptl_crystal_density_diffrn 2.455
_exptl_crystal_density_method 'not measured'
_exptl_crystal_description block
_exptl_crystal_F_000 2772
_exptl_crystal_size_max 0.18
_exptl_crystal_size_mid 0.13
_exptl_crystal_size_min 0.06
_refine_diff_density_max 3.738
_refine_diff_density_min -1.684
_refine_diff_density_rms 0.263
_refine_ls_extinction_method none
_refine_ls_goodness_of_fit_ref 1.042
_refine_ls_hydrogen_treatment mixed
_refine_ls_matrix_type full
_refine_ls_number_parameters 889
_refine_ls_number_reflns 19381
_refine_ls_number_restraints 18
_refine_ls_restrained_S_all 1.044
_refine_ls_R_factor_all 0.0615
_refine_ls_R_factor_gt 0.0465
_refine_ls_shift/su_max 0.001
_refine_ls_shift/su_mean 0.000
_refine_ls_structure_factor_coef Fsqd
_refine_ls_weighting_details 'calc w=1/[\s^2^(Fo^2^)+(0.0822P)^2^+38.6019P] where P=(Fo^2^+2Fc^2^)/3'
_refine_ls_weighting_scheme calc
_refine_ls_wR_factor_gt 0.1485
_refine_ls_wR_factor_ref 0.1612
_reflns_number_gt 15413
_reflns_number_total 19381
_reflns_threshold_expression >2sigma(I)
_cod_data_source_file c4cc09612f2.cif
_cod_data_source_block shelx
_cod_depositor_comments
;
The following automatic conversions were performed:

'_symmetry_cell_setting' value 'Triclinic' changed to 'triclinic'
according to
/usr/data/users/saulius/crontab/automatic-downloads/rss-feeds/RSC/lib/dictionaries/cif_core.dic
dictionary named 'cif_core.dic' version 2.4.2 from
2011-04-26.

'_exptl_absorpt_correction_type' value 'Multi-scan'
changed to 'multi-scan' according to
/usr/data/users/saulius/crontab/automatic-downloads/rss-feeds/RSC/lib/dictionaries/cif_core.dic
dictionary named 'cif_core.dic' version 2.4.2 from 2011-04-26.

Automatic conversion script
Id: cif_fix_values 2935 2014-11-11 08:27:57Z andrius 

 Adding full bibliography for 7116213--7116221.cif.
;
_cod_original_formula_sum 'C16 H76 Cu4 N16 Nb12 O45 Sb2 Ge'
_cod_database_code 7116218

loop_
_symmetry_equiv_pos_as_xyz
'x, y, z'
'-x, -y, -z'

loop_
_atom_site_label
_atom_site_type_symbol
_atom_site_fract_x
_atom_site_fract_y
_atom_site_fract_z
_atom_site_U_iso_or_equiv
_atom_site_adp_type
_atom_site_occupancy
_atom_site_symmetry_multiplicity
_atom_site_calc_flag
_atom_site_refinement_flags
Cu1 Cu 0.05013(12) 0.61340(11) 0.78685(8) 0.0568(4) Uani 1 1 d .
Cu2 Cu -0.44300(10) 1.56212(8) 0.80002(5) 0.0343(3) Uani 1 1 d .
Cu3 Cu 0.32993(11) 0.95607(10) 0.54363(5) 0.0379(3) Uani 1 1 d .
Cu4 Cu 0.05960(12) 0.11501(12) 0.83752(7) 0.0527(4) Uani 1 1 d .
Ge1 Ge -0.44105(6) 1.09195(5) 0.79047(3) 0.01241(14) Uani 1 1 d .
Nb1 Nb -0.51203(5) 0.92921(5) 0.89556(3) 0.01377(12) Uani 1 1 d .
Nb2 Nb -0.49973(5) 0.88589(5) 0.74819(3) 0.01697(13) Uani 1 1 d .
Nb3 Nb -0.25652(5) 0.81283(5) 0.80322(3) 0.01745(13) Uani 1 1 d .
Nb4 Nb -0.70148(5) 1.16607(5) 0.73806(3) 0.01852(14) Uani 1 1 d .
Nb5 Nb -0.71274(5) 1.21370(5) 0.88390(3) 0.01714(13) Uani 1 1 d .
Nb6 Nb -0.63936(6) 1.36204(5) 0.78084(3) 0.01895(14) Uani 1 1 d .
Nb7 Nb -0.41001(6) 1.04124(5) 0.62975(3) 0.01840(14) Uani 1 1 d .
Nb8 Nb -0.34725(6) 1.23319(5) 0.66992(3) 0.02020(14) Uani 1 1 d .
Nb9 Nb -0.17458(6) 0.97878(5) 0.68779(3) 0.02120(14) Uani 1 1 d .
Nb10 Nb -0.44462(5) 1.14755(5) 0.94195(3) 0.01471(13) Uani 1 1 d .
Nb11 Nb -0.18534(5) 1.03512(5) 0.85140(3) 0.01835(13) Uani 1 1 d .
Nb12 Nb -0.36979(6) 1.28856(5) 0.83539(3) 0.01863(14) Uani 1 1 d .
Sb1 Sb -0.28285(4) 0.89732(4) 0.94086(2) 0.01935(11) Uani 1 1 d .
Sb2 Sb -0.59436(5) 1.28684(4) 0.64022(2) 0.02328(12) Uani 1 1 d .
O1 O -0.4573(4) 1.1354(4) 1.0298(2) 0.0177(10) Uani 1 1 d .
O2 O -0.5452(5) 0.8096(5) 0.7155(3) 0.0290(13) Uani 1 1 d .
O3 O -0.1444(5) 0.6903(4) 0.8128(3) 0.0295(13) Uani 1 1 d .
O4 O -0.7996(5) 1.1813(5) 0.6921(3) 0.0337(14) Uani 1 1 d .
O5 O -0.8214(5) 1.2480(5) 0.9442(3) 0.0295(13) Uani 1 1 d .
O6 O -0.7099(5) 1.4950(4) 0.7640(3) 0.0322(13) Uani 1 1 d .
O7 O -0.4356(5) 1.0272(5) 0.5560(2) 0.0283(12) Uani 1 1 d .
O8 O -0.3361(6) 1.3320(5) 0.6222(3) 0.0351(14) Uani 1 1 d .
O9 O -0.0371(5) 0.9081(5) 0.6544(3) 0.0351(14) Uani 1 1 d .
O11 O -0.0520(5) 0.9778(5) 0.8709(3) 0.0345(14) Uani 1 1 d .
O12 O -0.3560(5) 1.4008(4) 0.8446(3) 0.0278(12) Uani 1 1 d .
O13 O -0.5434(4) 0.8625(4) 0.8396(2) 0.0193(10) Uani 1 1 d .
O14 O -0.3484(4) 0.7786(4) 0.7629(2) 0.0201(10) Uani 1 1 d .
O15 O -0.3456(4) 0.8201(4) 0.8897(2) 0.0181(10) Uani 1 1 d .
O16 O -0.7858(4) 1.1990(4) 0.8184(2) 0.0217(11) Uani 1 1 d .
O17 O -0.7348(4) 1.3507(4) 0.8522(2) 0.0238(11) Uani 1 1 d .
O18 O -0.7110(4) 1.3155(4) 0.7215(2) 0.0207(11) Uani 1 1 d .
O19 O -0.4203(5) 1.1882(4) 0.6114(2) 0.0221(11) Uani 1 1 d .
O20 O -0.2072(5) 1.1198(4) 0.6516(3) 0.0251(11) Uani 1 1 d .
O21 O -0.2534(4) 0.9684(4) 0.6210(2) 0.0234(11) Uani 1 1 d .
O22 O -0.4227(5) 1.2642(4) 0.9262(2) 0.0213(11) Uani 1 1 d .
O23 O -0.2765(4) 1.0413(4) 0.9368(2) 0.0178(10) Uani 1 1 d .
O24 O -0.2248(4) 1.1803(4) 0.8526(3) 0.0238(11) Uani 1 1 d .
O25 O -0.6357(4) 1.0569(4) 0.8964(2) 0.0190(10) Uani 1 1 d .
O26 O -0.6300(4) 1.0197(4) 0.7525(2) 0.0232(11) Uani 1 1 d .
O27 O -0.4374(5) 0.9371(4) 0.6766(2) 0.0216(11) Uani 1 1 d .
O28 O -0.2003(5) 0.8679(4) 0.7337(2) 0.0232(11) Uani 1 1 d .
O29 O -0.2145(4) 0.9021(4) 0.8549(2) 0.0208(10) Uani 1 1 d .
O30 O -0.4380(4) 1.0019(4) 0.9344(2) 0.0163(10) Uani 1 1 d .
O31 O -0.5895(4) 1.2032(4) 0.9285(2) 0.0212(11) Uani 1 1 d .
O32 O -0.1580(5) 1.0203(5) 0.7649(3) 0.0267(12) Uani 1 1 d .
O33 O -0.5731(4) 1.1453(4) 0.6662(2) 0.0215(11) Uani 1 1 d .
O34 O -0.5219(5) 1.3146(4) 0.7013(2) 0.0221(11) Uani 1 1 d .
O35 O -0.3320(5) 1.2687(4) 0.7482(2) 0.0246(11) Uani 1 1 d .
O36 O -0.5255(5) 1.3512(4) 0.8228(2) 0.0229(11) Uani 1 1 d .
O37 O -0.4313(4) 0.9676(4) 0.8089(2) 0.0149(9) Uani 1 1 d .
O38 O -0.5802(4) 1.1810(4) 0.7961(2) 0.0162(10) Uani 1 1 d .
O39 O -0.3695(4) 1.0888(4) 0.7177(2) 0.0166(10) Uani 1 1 d .
O40 O -0.3839(4) 1.1289(4) 0.8432(2) 0.0156(9) Uani 1 1 d .
C1 C 0.1197(13) 0.6094(12) 0.9029(10) 0.092(6) Uani 1 1 d .
H1A H 0.1984 0.5829 0.8919 0.110 Uiso 1 1 calc R
H1B H 0.1035 0.6021 0.9469 0.110 Uiso 1 1 calc R
C2 C 0.0599(16) 0.7200(14) 0.8824(10) 0.098(5) Uani 1 1 d U
H2A H -0.0153 0.7490 0.9026 0.117 Uiso 1 1 calc R
H2B H 0.0940 0.7582 0.8955 0.117 Uiso 1 1 calc R
C3 C 0.0109(14) 0.5230(17) 0.6963(8) 0.093(6) Uani 1 1 d .
H3A H 0.0284 0.4632 0.6727 0.112 Uiso 1 1 calc R
H3B H -0.0685 0.5619 0.7044 0.112 Uiso 1 1 calc R
C4 C 0.0513(14) 0.5818(16) 0.6635(8) 0.092(5) Uani 1 1 d .
H4A H 0.0147 0.6092 0.6274 0.110 Uiso 1 1 calc R
H4B H 0.1292 0.5406 0.6503 0.110 Uiso 1 1 calc R
C5 C -0.6298(11) 1.6550(11) 0.8909(7) 0.064(4) Uani 1 1 d .
H5A H -0.6840 1.6453 0.9208 0.077 Uiso 1 1 calc R
H5B H -0.6635 1.7252 0.8747 0.077 Uiso 1 1 calc R
C6 C -0.5330(11) 1.6367(11) 0.9205(6) 0.058(3) Uani 1 1 d .
H6A H -0.5537 1.6907 0.9495 0.070 Uiso 1 1 calc R
H6B H -0.5068 1.5709 0.9425 0.070 Uiso 1 1 calc R
C7 C -0.3961(11) 1.5582(8) 0.6709(5) 0.052(3) Uani 1 1 d .
H7A H -0.4349 1.6326 0.6655 0.063 Uiso 1 1 calc R
H7B H -0.3856 1.5266 0.6322 0.063 Uiso 1 1 calc R
C8 C -0.2859(11) 1.5265(10) 0.6922(6) 0.061(3) Uani 1 1 d .
H8A H -0.2432 1.4518 0.6924 0.073 Uiso 1 1 calc R
H8B H -0.2447 1.5557 0.6650 0.073 Uiso 1 1 calc R
C9 C 0.4357(11) 0.7357(9) 0.5488(5) 0.055(3) Uani 1 1 d .
H9A H 0.4126 0.7223 0.5910 0.066 Uiso 1 1 calc R
H9B H 0.4626 0.6729 0.5261 0.066 Uiso 1 1 calc R
C10 C 0.5231(10) 0.7659(8) 0.5460(5) 0.047(3) Uani 1 1 d .
H10A H 0.5537 0.7701 0.5038 0.057 Uiso 1 1 calc R
H10B H 0.5815 0.7156 0.5680 0.057 Uiso 1 1 calc R
C11 C 0.1471(10) 1.1521(10) 0.5289(6) 0.059(3) Uani 1 1 d .
H11A H 0.1043 1.1646 0.5693 0.071 Uiso 1 1 calc R
H11B H 0.1005 1.1986 0.4998 0.071 Uiso 1 1 calc R
C12 C 0.2446(10) 1.1710(10) 0.5287(6) 0.056(3) Uani 1 1 d .
H12A H 0.2807 1.1698 0.4872 0.068 Uiso 1 1 calc R
H12B H 0.2217 1.2378 0.5459 0.068 Uiso 1 1 calc R
C13 C 0.1285(17) 0.0324(14) 0.9524(8) 0.104(7) Uani 1 1 d .
H13A H 0.1840 0.0473 0.9642 0.125 Uiso 1 1 calc R
H13B H 0.0942 0.0121 0.9893 0.125 Uiso 1 1 calc R
C14 C 0.1819(12) -0.0533(12) 0.9121(7) 0.075(4) Uani 1 1 d .
H14A H 0.1417 -0.0935 0.9183 0.090 Uiso 1 1 calc R
H14B H 0.2554 -0.0974 0.9222 0.090 Uiso 1 1 calc R
C15 C -0.0635(12) 0.2795(10) 0.7618(7) 0.068(4) Uani 1 1 d .
H15A H -0.1336 0.3369 0.7547 0.082 Uiso 1 1 calc R
H15B H -0.0059 0.2990 0.7463 0.082 Uiso 1 1 calc R
C16 C -0.0455(10) 0.1885(11) 0.7304(6) 0.057(3) Uani 1 1 d .
H16A H -0.1107 0.1781 0.7393 0.068 Uiso 1 1 calc R
H16B H -0.0318 0.1985 0.6865 0.068 Uiso 1 1 calc R
N1 N 0.0779(8) 0.5549(8) 0.8701(5) 0.063(3) Uani 1 1 d .
H1C H 0.0150 0.5590 0.8915 0.076 Uiso 1 1 calc R
H1D H 0.1272 0.4877 0.8674 0.076 Uiso 1 1 calc R
N2 N 0.0588(12) 0.7344(10) 0.8173(7) 0.088(4) Uani 1 1 d U
H2C H 0.1203 0.7372 0.7990 0.106 Uiso 1 1 calc R
H2D H 0.0004 0.7938 0.8089 0.106 Uiso 1 1 calc R
N3 N 0.0553(7) 0.4887(7) 0.7538(5) 0.054(2) Uani 1 1 d .
H3C H 0.1249 0.4380 0.7478 0.065 Uiso 1 1 calc R
H3D H 0.0144 0.4652 0.7799 0.065 Uiso 1 1 calc R
N4 N 0.0331(10) 0.6718(10) 0.7033(6) 0.088(4) Uani 1 1 d U
H4C H -0.0345 0.7247 0.7020 0.105 Uiso 1 1 calc R
H4D H 0.0832 0.6946 0.6900 0.105 Uiso 1 1 calc R
N5 N -0.5920(7) 1.5809(7) 0.8408(4) 0.046(2) Uani 1 1 d .
H5C H -0.6400 1.6051 0.8134 0.055 Uiso 1 1 calc R
H5D H -0.5874 1.5199 0.8559 0.055 Uiso 1 1 calc R
N6 N -0.4454(8) 1.6364(7) 0.8725(4) 0.047(2) Uani 1 1 d .
H6C H -0.3800 1.6042 0.8866 0.056 Uiso 1 1 calc R
H6D H -0.4587 1.7017 0.8616 0.056 Uiso 1 1 calc R
N7 N -0.4589(9) 1.5225(8) 0.7187(4) 0.051(2) Uani 1 1 d .
H7C H -0.4323 1.4535 0.7172 0.061 Uiso 1 1 calc R
H7D H -0.5301 1.5525 0.7132 0.061 Uiso 1 1 calc R
N8 N -0.3081(8) 1.5653(6) 0.7544(4) 0.044(2) Uani 1 1 d .
H8C H -0.3171 1.6305 0.7523 0.053 Uiso 1 1 calc R
H8D H -0.2504 1.5262 0.7745 0.053 Uiso 1 1 calc R
N9 N 0.3420(8) 0.8193(7) 0.5223(4) 0.046(2) Uani 1 1 d .
H9C H 0.2797 0.8155 0.5375 0.055 Uiso 1 1 calc R
H9D H 0.3522 0.8135 0.4814 0.055 Uiso 1 1 calc R
N10 N 0.4726(8) 0.8687(7) 0.5749(4) 0.048(2) Uani 1 1 d .
H10C H 0.5175 0.8984 0.5653 0.058 Uiso 1 1 calc R
H10D H 0.4617 0.8616 0.6159 0.058 Uiso 1 1 calc R
N11 N 0.1871(7) 1.0443(7) 0.5121(4) 0.0409(19) Uani 1 1 d .
H11C H 0.1962 1.0398 0.4711 0.049 Uiso 1 1 calc R
H11D H 0.1375 1.0222 0.5282 0.049 Uiso 1 1 calc R
N12 N 0.3191(8) 1.0885(7) 0.5659(4) 0.044(2) Uani 1 1 d .
H12C H 0.2934 1.1002 0.6060 0.053 Uiso 1 1 calc R
H12D H 0.3860 1.0862 0.5590 0.053 Uiso 1 1 calc R
N13 N 0.0466(9) 0.1255(8) 0.9281(5) 0.059(3) Uani 1 1 d .
H13C H 0.0557 0.1798 0.9366 0.071 Uiso 1 1 calc R
H13D H -0.0208 0.1356 0.9456 0.071 Uiso 1 1 calc R
N14 N 0.1891(8) -0.0206(8) 0.8479(5) 0.059(3) Uani 1 1 d .
H14C H 0.1900 -0.0677 0.8241 0.071 Uiso 1 1 calc R
H14D H 0.2515 -0.0149 0.8366 0.071 Uiso 1 1 calc R
N15 N -0.0626(7) 0.2539(7) 0.8285(5) 0.049(2) Uani 1 1 d .
H15C H -0.1267 0.2550 0.8453 0.059 Uiso 1 1 calc R
H15D H -0.0532 0.3004 0.8475 0.059 Uiso 1 1 calc R
N16 N 0.0467(10) 0.0993(9) 0.7504(5) 0.068(3) Uani 1 1 d .
H16C H 0.1087 0.0914 0.7260 0.081 Uiso 1 1 calc R
H16D H 0.0383 0.0425 0.7474 0.081 Uiso 1 1 calc R
O1W O 0.7812(8) 0.7484(8) 0.6328(5) 0.019(2) Uiso 0.50 1 d P
O2W O 0.8617(9) 0.4987(7) 0.8432(5) 0.022(2) Uani 0.50 1 d P
O3W O 0.7418(10) 0.4178(9) 0.9407(6) 0.030(3) Uani 0.50 1 d P
O4W O 0.3634(10) 0.4365(8) 0.9551(6) 0.037(3) Uani 0.50 1 d P
O5W O 0.8115(9) 0.2142(9) 0.9806(5) 0.026(2) Uani 0.50 1 d P
O6W O 0.3071(13) 0.6075(12) 0.6625(7) 0.055(5) Uani 0.50 1 d P
O7W O 0.4760(12) 0.4665(12) 0.5642(7) 0.047(3) Uiso 0.50 1 d P
O8W O 0.8659(15) 0.6008(11) 0.5445(8) 0.069(6) Uani 0.50 1 d P
O9W O 0.2520(16) 0.9475(15) 0.6561(9) 0.067(5) Uiso 0.50 1 d P
O10W O 0.2788(13) 0.3661(12) 0.0528(7) 0.049(4) Uiso 0.50 1 d P
O11W O 0.0885(14) 0.4107(13) 0.0180(8) 0.054(4) Uiso 0.50 1 d P
O12W O -0.1688(18) 1.3307(17) 0.5355(10) 0.082(6) Uiso 0.50 1 d P

loop_
_atom_site_aniso_label
_atom_site_aniso_U_11
_atom_site_aniso_U_22
_atom_site_aniso_U_33
_atom_site_aniso_U_23
_atom_site_aniso_U_13
_atom_site_aniso_U_12
Cu1 0.0375(7) 0.0341(7) 0.0869(12) 0.0011(7) -0.0043(7) -0.0082(6)
Cu2 0.0447(7) 0.0249(5) 0.0380(6) -0.0005(4) -0.0096(5) -0.0186(5)
Cu3 0.0512(7) 0.0412(6) 0.0260(6) -0.0048(5) -0.0087(5) -0.0232(6)
Cu4 0.0390(7) 0.0549(8) 0.0501(8) 0.0013(6) -0.0087(6) -0.0093(6)
Ge1 0.0145(3) 0.0119(3) 0.0112(3) 0.0005(2) -0.0031(3) -0.0060(3)
Nb1 0.0172(3) 0.0135(3) 0.0119(3) 0.0004(2) -0.0030(2) -0.0078(2)
Nb2 0.0218(3) 0.0173(3) 0.0136(3) -0.0014(2) -0.0037(2) -0.0098(2)
Nb3 0.0168(3) 0.0139(3) 0.0177(3) -0.0009(2) -0.0029(2) -0.0035(2)
Nb4 0.0170(3) 0.0206(3) 0.0163(3) -0.0004(2) -0.0051(2) -0.0064(2)
Nb5 0.0161(3) 0.0161(3) 0.0150(3) -0.0001(2) -0.0022(2) -0.0040(2)
Nb6 0.0228(3) 0.0135(3) 0.0175(3) 0.0011(2) -0.0048(2) -0.0053(2)
Nb7 0.0236(3) 0.0195(3) 0.0119(3) -0.0007(2) -0.0028(2) -0.0095(3)
Nb8 0.0263(3) 0.0208(3) 0.0159(3) 0.0024(2) -0.0027(2) -0.0133(3)
Nb9 0.0208(3) 0.0235(3) 0.0175(3) -0.0008(2) -0.0002(2) -0.0093(3)
Nb10 0.0195(3) 0.0145(3) 0.0119(3) 0.0004(2) -0.0032(2) -0.0090(2)
Nb11 0.0166(3) 0.0212(3) 0.0191(3) 0.0008(2) -0.0047(2) -0.0097(3)
Nb12 0.0259(3) 0.0171(3) 0.0175(3) 0.0016(2) -0.0047(2) -0.0135(3)
Sb1 0.0205(2) 0.0192(2) 0.0168(2) 0.00430(17) -0.00772(18) -0.00698(19)
Sb2 0.0299(3) 0.0212(2) 0.0167(2) 0.00410(18) -0.0090(2) -0.0090(2)
O1 0.026(3) 0.017(2) 0.015(2) 0.0017(18) -0.006(2) -0.014(2)
O2 0.040(3) 0.032(3) 0.023(3) -0.008(2) -0.005(2) -0.022(3)
O3 0.030(3) 0.016(3) 0.033(3) -0.001(2) -0.005(2) -0.003(2)
O4 0.032(3) 0.042(4) 0.028(3) 0.000(3) -0.014(3) -0.015(3)
O5 0.021(3) 0.032(3) 0.023(3) 0.000(2) 0.001(2) -0.003(2)
O6 0.038(3) 0.020(3) 0.032(3) 0.004(2) -0.008(3) -0.007(3)
O7 0.038(3) 0.031(3) 0.014(3) 0.000(2) -0.005(2) -0.015(3)
O8 0.045(4) 0.031(3) 0.030(3) 0.009(3) -0.006(3) -0.021(3)
O9 0.023(3) 0.042(4) 0.032(3) -0.003(3) 0.003(2) -0.010(3)
O11 0.025(3) 0.039(3) 0.041(4) 0.002(3) -0.014(3) -0.013(3)
O12 0.041(3) 0.023(3) 0.028(3) 0.002(2) -0.008(3) -0.020(3)
O13 0.025(3) 0.023(3) 0.014(2) 0.0001(19) -0.003(2) -0.014(2)
O14 0.026(3) 0.012(2) 0.023(3) -0.0050(19) -0.004(2) -0.008(2)
O15 0.023(3) 0.013(2) 0.017(2) 0.0000(18) -0.005(2) -0.007(2)
O16 0.018(3) 0.025(3) 0.017(3) -0.002(2) -0.004(2) -0.006(2)
O17 0.024(3) 0.019(3) 0.021(3) 0.001(2) -0.002(2) -0.004(2)
O18 0.023(3) 0.015(2) 0.020(3) 0.0011(19) -0.008(2) -0.004(2)
O19 0.029(3) 0.023(3) 0.012(2) 0.0012(19) -0.002(2) -0.011(2)
O20 0.029(3) 0.024(3) 0.023(3) 0.000(2) -0.001(2) -0.013(2)
O21 0.024(3) 0.029(3) 0.015(2) -0.004(2) 0.000(2) -0.010(2)
O22 0.034(3) 0.019(2) 0.017(3) 0.0006(19) -0.005(2) -0.017(2)
O23 0.019(2) 0.018(2) 0.021(3) 0.0013(19) -0.006(2) -0.011(2)
O24 0.025(3) 0.025(3) 0.029(3) 0.002(2) -0.007(2) -0.017(2)
O25 0.018(2) 0.019(2) 0.019(3) 0.0022(19) -0.0027(19) -0.007(2)
O26 0.024(3) 0.028(3) 0.018(3) 0.002(2) -0.004(2) -0.012(2)
O27 0.030(3) 0.019(2) 0.016(2) -0.0014(19) -0.002(2) -0.011(2)
O28 0.027(3) 0.022(3) 0.021(3) 0.000(2) -0.002(2) -0.011(2)
O29 0.022(3) 0.021(3) 0.019(3) 0.000(2) -0.002(2) -0.009(2)
O30 0.017(2) 0.013(2) 0.019(2) -0.0030(18) -0.0020(19) -0.0071(19)
O31 0.023(3) 0.021(3) 0.018(3) -0.001(2) -0.003(2) -0.009(2)
O32 0.029(3) 0.034(3) 0.020(3) -0.001(2) -0.001(2) -0.017(3)
O33 0.023(3) 0.018(2) 0.023(3) 0.002(2) -0.006(2) -0.008(2)
O34 0.030(3) 0.018(2) 0.017(3) 0.0014(19) -0.005(2) -0.010(2)
O35 0.029(3) 0.029(3) 0.018(3) -0.001(2) -0.002(2) -0.015(2)
O36 0.027(3) 0.020(3) 0.023(3) 0.000(2) -0.003(2) -0.011(2)
O37 0.021(2) 0.012(2) 0.014(2) 0.0002(17) -0.0051(19) -0.0083(19)
O38 0.015(2) 0.017(2) 0.013(2) 0.0013(18) -0.0034(18) -0.0044(19)
O39 0.021(2) 0.019(2) 0.010(2) -0.0015(18) -0.0003(18) -0.009(2)
O40 0.021(2) 0.017(2) 0.012(2) 0.0001(18) -0.0049(18) -0.011(2)
C1 0.064(10) 0.076(11) 0.135(16) -0.025(10) -0.036(10) -0.020(8)
C2 0.088(9) 0.091(9) 0.126(10) -0.021(7) -0.030(7) -0.044(7)
C3 0.071(11) 0.146(17) 0.076(11) 0.013(11) -0.023(9) -0.059(12)
C4 0.062(10) 0.126(16) 0.075(11) 0.008(11) -0.008(8) -0.035(10)
C5 0.055(7) 0.065(8) 0.071(9) -0.035(7) 0.000(6) -0.022(6)
C6 0.066(8) 0.076(9) 0.043(6) -0.014(6) -0.005(6) -0.040(7)
C7 0.076(8) 0.034(5) 0.046(6) 0.003(5) -0.016(6) -0.023(6)
C8 0.067(8) 0.061(8) 0.053(7) -0.005(6) 0.003(6) -0.031(7)
C9 0.081(9) 0.047(6) 0.036(6) 0.006(5) -0.007(6) -0.032(6)
C10 0.063(7) 0.043(6) 0.035(5) 0.000(4) -0.011(5) -0.022(5)
C11 0.050(7) 0.054(7) 0.063(8) -0.018(6) -0.013(6) -0.011(6)
C12 0.047(7) 0.058(7) 0.066(8) -0.001(6) -0.017(6) -0.023(6)
C13 0.116(15) 0.101(14) 0.057(10) 0.018(9) -0.031(10) -0.016(12)
C14 0.052(8) 0.069(9) 0.090(11) 0.021(8) -0.001(7) -0.022(7)
C15 0.065(8) 0.048(7) 0.088(10) 0.022(7) -0.023(7) -0.024(6)
C16 0.054(7) 0.084(9) 0.050(7) 0.009(6) -0.018(5) -0.045(7)
N1 0.044(6) 0.043(5) 0.078(8) -0.014(5) -0.013(5) 0.004(4)
N2 0.080(7) 0.067(6) 0.121(9) -0.001(6) -0.005(6) -0.038(6)
N3 0.032(5) 0.047(5) 0.075(7) -0.014(5) -0.008(5) -0.009(4)
N4 0.059(6) 0.080(7) 0.091(7) 0.026(6) 0.010(5) -0.015(5)
N5 0.046(5) 0.034(4) 0.060(6) -0.008(4) -0.012(4) -0.017(4)
N6 0.068(6) 0.033(4) 0.053(5) 0.007(4) -0.021(5) -0.033(4)
N7 0.065(6) 0.051(5) 0.046(5) 0.001(4) -0.018(5) -0.030(5)
N8 0.056(6) 0.025(4) 0.057(6) 0.001(4) -0.008(4) -0.023(4)
N9 0.075(7) 0.059(6) 0.026(4) -0.001(4) -0.008(4) -0.048(5)
N10 0.069(6) 0.047(5) 0.031(4) 0.000(4) -0.017(4) -0.025(5)
N11 0.037(4) 0.053(5) 0.032(4) -0.005(4) 0.004(3) -0.021(4)
N12 0.058(6) 0.043(5) 0.037(5) -0.009(4) -0.014(4) -0.023(4)
N13 0.058(6) 0.055(6) 0.064(7) -0.009(5) -0.011(5) -0.023(5)
N14 0.050(6) 0.050(6) 0.073(7) 0.002(5) -0.016(5) -0.017(5)
N15 0.039(5) 0.047(5) 0.058(6) -0.011(4) -0.007(4) -0.015(4)
N16 0.076(8) 0.067(7) 0.058(7) 0.002(5) -0.015(6) -0.030(6)
O2W 0.025(5) 0.008(4) 0.036(6) -0.004(4) 0.001(5) -0.011(4)
O3W 0.031(6) 0.030(6) 0.032(6) -0.002(5) -0.014(5) -0.013(5)
O4W 0.030(7) 0.010(5) 0.050(8) -0.004(5) 0.000(6) 0.006(5)
O5W 0.023(6) 0.034(6) 0.019(5) -0.004(4) -0.007(4) -0.009(5)
O6W 0.057(9) 0.058(9) 0.058(10) 0.052(8) -0.020(7) -0.038(8)
O8W 0.083(13) 0.024(7) 0.077(12) -0.036(8) 0.028(10) -0.012(8)

loop_
_atom_type_symbol
_atom_type_description
_atom_type_scat_dispersion_real
_atom_type_scat_dispersion_imag
_atom_type_scat_source
C C 0.0033 0.0016 'International Tables Vol C Tables 4.2.6.8 and 6.1.1.4'
H H 0.0000 0.0000 'International Tables Vol C Tables 4.2.6.8 and 6.1.1.4'
N N 0.0061 0.0033 'International Tables Vol C Tables 4.2.6.8 and 6.1.1.4'
O O 0.0106 0.0060 'International Tables Vol C Tables 4.2.6.8 and 6.1.1.4'
Cu Cu 0.3201 1.2651 'International Tables Vol C Tables 4.2.6.8 and 6.1.1.4'
Ge Ge 0.1547 1.8001 'International Tables Vol C Tables 4.2.6.8 and 6.1.1.4'
Nb Nb -2.0727 0.6215 'International Tables Vol C Tables 4.2.6.8 and 6.1.1.4'
Sb Sb -0.5866 1.5461 'International Tables Vol C Tables 4.2.6.8 and 6.1.1.4'

loop_
_geom_angle_atom_site_label_1
_geom_angle_atom_site_label_2
_geom_angle_atom_site_label_3
_geom_angle
_geom_angle_site_symmetry_1
_geom_angle_site_symmetry_3
N4 Cu1 N1 175.7(5) . .
N4 Cu1 N3 86.0(6) . .
N1 Cu1 N3 95.7(5) . .
N4 Cu1 N2 93.3(6) . .
N1 Cu1 N2 84.6(6) . .
N3 Cu1 N2 175.0(5) . .
N4 Cu1 O3 90.2(4) . .
N1 Cu1 O3 93.6(3) . .
N3 Cu1 O3 92.3(3) . .
N2 Cu1 O3 92.6(4) . .
N8 Cu2 N6 94.1(4) . .
N8 Cu2 N7 84.2(4) . .
N6 Cu2 N7 166.1(4) . .
N8 Cu2 N5 171.2(4) . .
N6 Cu2 N5 85.0(4) . .
N7 Cu2 N5 94.6(4) . .
N8 Cu2 O12 96.8(3) . .
N6 Cu2 O12 93.9(3) . .
N7 Cu2 O12 100.0(3) . .
N5 Cu2 O12 92.0(3) . .
N12 Cu3 N10 95.1(4) . .
N12 Cu3 N11 84.7(4) . .
N10 Cu3 N11 179.7(4) . .
N12 Cu3 N9 178.9(4) . .
N10 Cu3 N9 84.1(4) . .
N11 Cu3 N9 96.1(4) . .
N15 Cu4 N14 176.0(4) . .
N15 Cu4 N13 93.5(4) . .
N14 Cu4 N13 85.2(4) . .
N15 Cu4 N16 84.1(4) . .
N14 Cu4 N16 97.9(5) . .
N13 Cu4 N16 168.7(5) . .
O39 Ge1 O38 113.4(2) . .
O39 Ge1 O40 108.8(2) . .
O38 Ge1 O40 106.8(2) . .
O39 Ge1 O37 108.5(2) . .
O38 Ge1 O37 108.1(2) . .
O40 Ge1 O37 111.3(2) . .
O25 Nb1 O13 99.5(2) . .
O25 Nb1 O1 102.9(2) . 2_477
O13 Nb1 O1 100.2(2) . 2_477
O25 Nb1 O30 87.1(2) . .
O13 Nb1 O30 161.2(2) . .
O1 Nb1 O30 95.4(2) 2_477 .
O25 Nb1 O15 159.4(2) . .
O13 Nb1 O15 94.0(2) . .
O1 Nb1 O15 89.9(2) 2_477 .
O30 Nb1 O15 75.51(19) . .
O25 Nb1 O37 92.5(2) . .
O13 Nb1 O37 79.7(2) . .
O1 Nb1 O37 164.3(2) 2_477 .
O30 Nb1 O37 82.48(18) . .
O15 Nb1 O37 74.51(18) . .
O25 Nb1 Sb1 122.26(16) . .
O13 Nb1 Sb1 133.92(17) . .
O1 Nb1 Sb1 89.40(15) 2_477 .
O30 Nb1 Sb1 35.25(13) . .
O15 Nb1 Sb1 40.65(14) . .
O37 Nb1 Sb1 79.90(13) . .
O25 Nb1 Nb2 95.03(16) . .
O13 Nb1 Nb2 33.35(15) . .
O1 Nb1 Nb2 132.91(15) 2_477 .
O30 Nb1 Nb2 129.05(14) . .
O15 Nb1 Nb2 87.64(14) . .
O37 Nb1 Nb2 46.59(12) . .
Sb1 Nb1 Nb2 116.84(2) . .
O2 Nb2 O27 102.3(2) . .
O2 Nb2 O26 101.5(3) . .
O27 Nb2 O26 88.4(2) . .
O2 Nb2 O14 100.5(2) . .
O27 Nb2 O14 90.2(2) . .
O26 Nb2 O14 157.7(2) . .
O2 Nb2 O13 99.7(2) . .
O27 Nb2 O13 158.0(2) . .
O26 Nb2 O13 88.3(2) . .
O14 Nb2 O13 84.7(2) . .
O2 Nb2 O37 169.3(2) . .
O27 Nb2 O37 86.8(2) . .
O26 Nb2 O37 84.1(2) . .
O14 Nb2 O37 73.63(18) . .
O13 Nb2 O37 71.22(18) . .
O2 Nb2 Nb1 129.5(2) . .
O27 Nb2 Nb1 128.23(16) . .
O26 Nb2 Nb1 82.83(16) . .
O14 Nb2 Nb1 80.59(15) . .
O13 Nb2 Nb1 29.81(14) . .
O37 Nb2 Nb1 41.62(11) . .
O3 Nb3 O28 102.3(3) . .
O3 Nb3 O14 102.0(3) . .
O28 Nb3 O14 97.4(2) . .
O3 Nb3 O15 97.4(2) . .
O28 Nb3 O15 154.6(2) . .
O14 Nb3 O15 94.0(2) . .
O3 Nb3 O29 98.9(2) . .
O28 Nb3 O29 85.3(2) . .
O14 Nb3 O29 157.8(2) . .
O15 Nb3 O29 75.9(2) . .
O3 Nb3 O37 167.2(2) . .
O28 Nb3 O37 90.5(2) . .
O14 Nb3 O37 75.12(18) . .
O15 Nb3 O37 70.53(18) . .
O29 Nb3 O37 82.84(18) . .
O3 Nb3 Sb1 96.5(2) . .
O28 Nb3 Sb1 120.20(17) . .
O14 Nb3 Sb1 133.10(16) . .
O15 Nb3 Sb1 40.69(14) . .
O29 Nb3 Sb1 35.56(14) . .
O37 Nb3 Sb1 77.44(11) . .
O4 Nb4 O26 102.4(3) . .
O4 Nb4 O16 102.8(3) . .
O26 Nb4 O16 95.5(2) . .
O4 Nb4 O33 96.9(3) . .
O26 Nb4 O33 88.0(2) . .
O16 Nb4 O33 158.8(2) . .
O4 Nb4 O18 97.2(3) . .
O26 Nb4 O18 155.7(2) . .
O16 Nb4 O18 94.0(2) . .
O33 Nb4 O18 75.5(2) . .
O4 Nb4 O38 168.6(2) . .
O26 Nb4 O38 88.9(2) . .
O16 Nb4 O38 77.1(2) . .
O33 Nb4 O38 82.04(19) . .
O18 Nb4 O38 71.46(18) . .
O4 Nb4 Sb2 93.7(2) . .
O26 Nb4 Sb2 123.43(16) . .
O16 Nb4 Sb2 133.29(17) . .
O33 Nb4 Sb2 35.92(14) . .
O18 Nb4 Sb2 40.20(14) . .
O38 Nb4 Sb2 78.74(12) . .
O4 Nb4 Nb5 134.2(2) . .
O26 Nb4 Nb5 92.23(16) . .
O16 Nb4 Nb5 31.98(16) . .
O33 Nb4 Nb5 127.15(15) . .
O18 Nb4 Nb5 84.06(14) . .
O38 Nb4 Nb5 45.16(12) . .
Sb2 Nb4 Nb5 113.91(2) . .
O5 Nb5 O17 100.4(3) . .
O5 Nb5 O16 99.3(3) . .
O17 Nb5 O16 91.3(2) . .
O5 Nb5 O25 100.4(2) . .
O17 Nb5 O25 158.6(2) . .
O16 Nb5 O25 90.2(2) . .
O5 Nb5 O31 100.8(3) . .
O17 Nb5 O31 89.4(2) . .
O16 Nb5 O31 159.4(2) . .
O25 Nb5 O31 81.9(2) . .
O5 Nb5 O38 173.8(2) . .
O17 Nb5 O38 75.3(2) . .
O16 Nb5 O38 76.52(19) . .
O25 Nb5 O38 84.35(18) . .
O31 Nb5 O38 83.78(19) . .
O5 Nb5 Nb4 130.4(2) . .
O17 Nb5 Nb4 84.28(16) . .
O16 Nb5 Nb4 31.13(15) . .
O25 Nb5 Nb4 85.99(15) . .
O31 Nb5 Nb4 128.75(15) . .
O38 Nb5 Nb4 45.42(12) . .
O6 Nb6 O36 103.3(3) . .
O6 Nb6 O17 100.4(3) . .
O36 Nb6 O17 97.1(2) . .
O6 Nb6 O18 96.2(3) . .
O36 Nb6 O18 156.0(2) . .
O17 Nb6 O18 92.9(2) . .
O6 Nb6 O34 99.5(2) . .
O36 Nb6 O34 87.5(2) . .
O17 Nb6 O34 157.9(2) . .
O18 Nb6 O34 75.6(2) . .
O6 Nb6 O38 166.4(2) . .
O36 Nb6 O38 90.0(2) . .
O17 Nb6 O38 75.01(19) . .
O18 Nb6 O38 71.63(18) . .
O34 Nb6 O38 83.44(18) . .
O6 Nb6 Sb2 96.0(2) . .
O36 Nb6 Sb2 122.63(17) . .
O17 Nb6 Sb2 131.84(17) . .
O18 Nb6 Sb2 40.16(15) . .
O34 Nb6 Sb2 35.78(15) . .
O38 Nb6 Sb2 78.64(12) . .
O7 Nb7 O21 101.4(3) . .
O7 Nb7 O27 102.0(3) . .
O21 Nb7 O27 97.1(2) . .
O7 Nb7 O19 95.1(2) . .
O21 Nb7 O19 96.0(2) . .
O27 Nb7 O19 155.9(2) . .
O7 Nb7 O33 98.5(2) . .
O21 Nb7 O33 159.0(2) . .
O27 Nb7 O33 85.6(2) . .
O19 Nb7 O33 75.2(2) . .
O7 Nb7 O39 167.9(2) . .
O21 Nb7 O39 77.3(2) . .
O27 Nb7 O39 90.1(2) . .
O19 Nb7 O39 73.25(19) . .
O33 Nb7 O39 81.86(19) . .
O7 Nb7 Sb2 94.34(19) . .
O21 Nb7 Sb2 135.00(17) . .
O27 Nb7 Sb2 120.57(16) . .
O19 Nb7 Sb2 40.31(15) . .
O33 Nb7 Sb2 35.27(14) . .
O39 Nb7 Sb2 78.88(12) . .
O8 Nb8 O20 102.5(3) . .
O8 Nb8 O35 101.5(3) . .
O20 Nb8 O35 99.5(2) . .
O8 Nb8 O19 96.8(3) . .
O20 Nb8 O19 94.1(2) . .
O35 Nb8 O19 154.1(2) . .
O8 Nb8 O34 97.8(3) . .
O20 Nb8 O34 158.0(2) . .
O35 Nb8 O34 84.4(2) . .
O19 Nb8 O34 75.1(2) . .
O8 Nb8 O39 169.1(2) . .
O20 Nb8 O39 76.3(2) . .
O35 Nb8 O39 89.4(2) . .
O19 Nb8 O39 72.58(18) . .
O34 Nb8 O39 82.21(18) . .
O8 Nb8 Sb2 95.3(2) . .
O20 Nb8 Sb2 132.95(18) . .
O35 Nb8 Sb2 119.16(17) . .
O19 Nb8 Sb2 40.21(15) . .
O34 Nb8 Sb2 35.25(14) . .
O39 Nb8 Sb2 78.34(12) . .
O9 Nb9 O32 102.2(3) . .
O9 Nb9 O28 100.7(3) . .
O32 Nb9 O28 88.0(2) . .
O9 Nb9 O20 100.0(3) . .
O32 Nb9 O20 90.0(2) . .
O28 Nb9 O20 159.1(2) . .
O9 Nb9 O21 100.0(3) . .
O32 Nb9 O21 157.8(2) . .
O28 Nb9 O21 88.6(2) . .
O20 Nb9 O21 85.4(2) . .
O9 Nb9 O39 170.9(2) . .
O32 Nb9 O39 84.4(2) . .
O28 Nb9 O39 85.6(2) . .
O20 Nb9 O39 73.4(2) . .
O21 Nb9 O39 73.49(19) . .
O31 Nb10 O22 99.6(2) . .
O31 Nb10 O1 102.1(2) . .
O22 Nb10 O1 102.6(2) . .
O31 Nb10 O23 158.4(2) . .
O22 Nb10 O23 95.5(2) . .
O1 Nb10 O23 89.4(2) . .
O31 Nb10 O30 86.3(2) . .
O22 Nb10 O30 162.6(2) . .
O1 Nb10 O30 92.1(2) . .
O23 Nb10 O30 75.00(19) . .
O31 Nb10 O40 92.5(2) . .
O22 Nb10 O40 80.4(2) . .
O1 Nb10 O40 164.3(2) . .
O23 Nb10 O40 74.95(19) . .
O30 Nb10 O40 83.02(18) . .
O31 Nb10 Sb1 121.97(16) . .
O22 Nb10 Sb1 134.74(18) . .
O1 Nb10 Sb1 86.64(15) . .
O23 Nb10 Sb1 39.70(13) . .
O30 Nb10 Sb1 35.74(13) . .
O40 Nb10 Sb1 80.69(13) . .
O31 Nb10 Nb12 97.01(16) . .
O22 Nb10 Nb12 34.07(16) . .
O1 Nb10 Nb12 135.45(15) . .
O23 Nb10 Nb12 86.96(14) . .
O30 Nb10 Nb12 129.27(14) . .
O40 Nb10 Nb12 46.34(12) . .
Sb1 Nb10 Nb12 116.13(2) . .
O11 Nb11 O32 101.9(3) . .
O11 Nb11 O24 101.8(3) . .
O32 Nb11 O24 97.8(2) . .
O11 Nb11 O23 101.0(3) . .
O32 Nb11 O23 152.7(2) . .
O24 Nb11 O23 91.9(2) . .
O11 Nb11 O29 100.5(3) . .
O32 Nb11 O29 85.9(2) . .
O24 Nb11 O29 156.1(2) . .
O23 Nb11 O29 75.46(19) . .
O11 Nb11 O40 169.4(2) . .
O32 Nb11 O40 88.4(2) . .
O24 Nb11 O40 73.94(19) . .
O23 Nb11 O40 69.84(18) . .
O29 Nb11 O40 82.63(18) . .
O11 Nb11 Sb1 99.0(2) . .
O32 Nb11 Sb1 121.14(17) . .
O24 Nb11 Sb1 130.40(17) . .
O23 Nb11 Sb1 39.77(13) . .
O29 Nb11 Sb1 36.16(14) . .
O40 Nb11 Sb1 77.44(11) . .
O12 Nb12 O35 102.5(3) . .
O12 Nb12 O24 100.5(3) . .
O35 Nb12 O24 93.0(2) . .
O12 Nb12 O36 100.5(3) . .
O35 Nb12 O36 87.7(2) . .
O24 Nb12 O36 158.3(2) . .
O12 Nb12 O22 98.8(2) . .
O35 Nb12 O22 158.6(2) . .
O24 Nb12 O22 84.9(2) . .
O36 Nb12 O22 86.5(2) . .
O12 Nb12 O40 169.1(2) . .
O35 Nb12 O40 87.6(2) . .
O24 Nb12 O40 74.57(19) . .
O36 Nb12 O40 83.77(19) . .
O22 Nb12 O40 71.23(18) . .
O12 Nb12 Nb10 128.84(19) . .
O35 Nb12 Nb10 128.64(17) . .
O24 Nb12 Nb10 79.51(16) . .
O36 Nb12 Nb10 83.08(16) . .
O22 Nb12 Nb10 30.04(14) . .
O40 Nb12 Nb10 41.22(11) . .
O29 Sb1 O30 99.9(2) . .
O29 Sb1 O23 77.6(2) . .
O30 Sb1 O23 76.65(19) . .
O29 Sb1 O15 76.6(2) . .
O30 Sb1 O15 75.53(19) . .
O23 Sb1 O15 137.72(19) . .
O29 Sb1 Nb11 39.65(15) . .
O30 Sb1 Nb11 92.17(14) . .
O23 Sb1 Nb11 38.47(14) . .
O15 Sb1 Nb11 112.17(13) . .
O29 Sb1 Nb10 92.90(15) . .
O30 Sb1 Nb10 38.11(14) . .
O23 Sb1 Nb10 38.99(13) . .
O15 Sb1 Nb10 110.23(13) . .
Nb11 Sb1 Nb10 65.014(18) . .
O29 Sb1 Nb3 38.51(15) . .
O30 Sb1 Nb3 90.88(14) . .
O23 Sb1 Nb3 111.86(14) . .
O15 Sb1 Nb3 38.39(13) . .
Nb11 Sb1 Nb3 76.77(2) . .
Nb10 Sb1 Nb3 108.49(2) . .
O29 Sb1 Nb1 92.02(15) . .
O30 Sb1 Nb1 37.25(14) . .
O23 Sb1 Nb1 110.43(13) . .
O15 Sb1 Nb1 38.68(13) . .
Nb11 Sb1 Nb1 109.04(2) . .
Nb10 Sb1 Nb1 74.289(18) . .
Nb3 Sb1 Nb1 64.287(18) . .
O34 Sb2 O33 101.1(2) . .
O34 Sb2 O18 77.4(2) . .
O33 Sb2 O18 77.6(2) . .
O34 Sb2 O19 76.9(2) . .
O33 Sb2 O19 76.0(2) . .
O18 Sb2 O19 138.46(19) . .
O34 Sb2 Nb6 38.63(16) . .
O33 Sb2 Nb6 93.27(15) . .
O18 Sb2 Nb6 39.12(14) . .
O19 Sb2 Nb6 111.64(14) . .
O34 Sb2 Nb4 94.40(15) . .
O33 Sb2 Nb4 38.45(16) . .
O18 Sb2 Nb4 39.85(14) . .
O19 Sb2 Nb4 111.31(14) . .
Nb6 Sb2 Nb4 66.736(19) . .
O34 Sb2 Nb7 92.92(15) . .
O33 Sb2 Nb7 38.06(16) . .
O18 Sb2 Nb7 112.10(13) . .
O19 Sb2 Nb7 38.38(14) . .
Nb6 Sb2 Nb7 109.88(2) . .
Nb4 Sb2 Nb7 75.58(2) . .
O34 Sb2 Nb8 39.15(16) . .
O33 Sb2 Nb8 91.82(15) . .
O18 Sb2 Nb8 112.47(14) . .
O19 Sb2 Nb8 38.10(14) . .
Nb6 Sb2 Nb8 76.43(2) . .
Nb4 Sb2 Nb8 110.42(2) . .
Nb7 Sb2 Nb8 64.413(19) . .
Nb1 O1 Nb10 150.1(3) 2_477 .
Nb3 O3 Cu1 136.5(3) . .
Nb12 O12 Cu2 128.7(3) . .
Nb1 O13 Nb2 116.8(3) . .
Nb3 O14 Nb2 121.0(2) . .
Nb3 O15 Nb1 114.1(2) . .
Nb3 O15 Sb1 100.9(2) . .
Nb1 O15 Sb1 100.7(2) . .
Nb4 O16 Nb5 116.9(3) . .
Nb6 O17 Nb5 119.5(3) . .
Nb6 O18 Nb4 116.6(2) . .
Nb6 O18 Sb2 100.7(2) . .
Nb4 O18 Sb2 99.9(2) . .
Nb8 O19 Nb7 115.1(2) . .
Nb8 O19 Sb2 101.7(2) . .
Nb7 O19 Sb2 101.3(2) . .
Nb8 O20 Nb9 120.7(3) . .
Nb7 O21 Nb9 119.0(3) . .
Nb10 O22 Nb12 115.9(3) . .
Nb11 O23 Nb10 114.6(2) . .
Nb11 O23 Sb1 101.8(2) . .
Nb10 O23 Sb1 101.3(2) . .
Nb11 O24 Nb12 122.1(3) . .
Nb1 O25 Nb5 153.0(3) . .
Nb4 O26 Nb2 151.8(3) . .
Nb7 O27 Nb2 153.6(3) . .
Nb3 O28 Nb9 153.3(3) . .
Sb1 O29 Nb3 105.9(2) . .
Sb1 O29 Nb11 104.2(2) . .
Nb3 O29 Nb11 144.0(3) . .
Sb1 O30 Nb1 107.5(2) . .
Sb1 O30 Nb10 106.2(2) . .
Nb1 O30 Nb10 142.0(3) . .
Nb10 O31 Nb5 153.5(3) . .
Nb11 O32 Nb9 154.3(3) . .
Sb2 O33 Nb4 105.6(2) . .
Sb2 O33 Nb7 106.7(2) . .
Nb4 O33 Nb7 143.9(3) . .
Sb2 O34 Nb6 105.6(3) . .
Sb2 O34 Nb8 105.6(2) . .
Nb6 O34 Nb8 143.3(3) . .
Nb8 O35 Nb12 154.3(3) . .
Nb6 O36 Nb12 151.8(3) . .
Ge1 O37 Nb1 123.7(2) . .
Ge1 O37 Nb3 122.3(2) . .
Nb1 O37 Nb3 98.09(17) . .
Ge1 O37 Nb2 122.5(2) . .
Nb1 O37 Nb2 91.80(17) . .
Nb3 O37 Nb2 89.88(15) . .
Ge1 O38 Nb5 126.7(2) . .
Ge1 O38 Nb4 121.9(2) . .
Nb5 O38 Nb4 89.42(17) . .
Ge1 O38 Nb6 121.8(2) . .
Nb5 O38 Nb6 90.19(16) . .
Nb4 O38 Nb6 98.06(17) . .
Ge1 O39 Nb7 123.1(3) . .
Ge1 O39 Nb8 123.7(2) . .
Nb7 O39 Nb8 95.55(17) . .
Ge1 O39 Nb9 125.4(2) . .
Nb7 O39 Nb9 90.23(16) . .
Nb8 O39 Nb9 89.14(16) . .
Ge1 O40 Nb10 124.2(3) . .
Ge1 O40 Nb12 124.0(2) . .
Nb10 O40 Nb12 92.44(17) . .
Ge1 O40 Nb11 121.1(2) . .
Nb10 O40 Nb11 97.71(18) . .
Nb12 O40 Nb11 88.47(16) . .
N1 C1 C2 104.2(13) . .
N2 C2 C1 114.2(15) . .
C4 C3 N3 111.6(15) . .
C3 C4 N4 109.4(16) . .
N5 C5 C6 108.5(10) . .
N6 C6 C5 108.7(10) . .
N7 C7 C8 106.7(9) . .
N8 C8 C7 107.5(10) . .
C10 C9 N9 109.3(9) . .
C9 C10 N10 106.8(10) . .
N11 C11 C12 108.3(10) . .
N12 C12 C11 107.0(11) . .
C14 C13 N13 115.7(14) . .
C13 C14 N14 112.3(13) . .
C16 C15 N15 108.2(10) . .
N16 C16 C15 109.8(10) . .
C1 N1 Cu1 112.0(11) . .
C2 N2 Cu1 107.2(10) . .
C3 N3 Cu1 105.1(10) . .
C4 N4 Cu1 105.3(10) . .
C5 N5 Cu2 108.5(7) . .
C6 N6 Cu2 108.1(7) . .
C7 N7 Cu2 107.1(7) . .
C8 N8 Cu2 110.6(7) . .
C9 N9 Cu3 108.5(7) . .
C10 N10 Cu3 108.1(7) . .
C11 N11 Cu3 109.4(7) . .
C12 N12 Cu3 108.4(7) . .
C13 N13 Cu4 109.7(9) . .
C14 N14 Cu4 108.6(8) . .
C15 N15 Cu4 107.7(7) . .
C16 N16 Cu4 110.2(8) . .

loop_
_geom_bond_atom_site_label_1
_geom_bond_atom_site_label_2
_geom_bond_distance
_geom_bond_site_symmetry_2
Cu1 N4 1.966(13) .
Cu1 N1 1.976(11) .
Cu1 N3 1.993(10) .
Cu1 N2 2.011(13) .
Cu1 O3 2.381(6) .
Cu2 N8 1.995(9) .
Cu2 N6 2.008(9) .
Cu2 N7 2.017(9) .
Cu2 N5 2.018(9) .
Cu2 O12 2.302(6) .
Cu3 N12 1.974(8) .
Cu3 N10 1.990(9) .
Cu3 N11 1.996(9) .
Cu3 N9 2.022(8) .
Cu4 N15 1.968(9) .
Cu4 N14 1.987(10) .
Cu4 N13 1.998(11) .
Cu4 N16 2.010(11) .
Ge1 O39 1.741(5) .
Ge1 O38 1.747(5) .
Ge1 O40 1.760(5) .
Ge1 O37 1.772(5) .
Nb1 O25 1.857(5) .
Nb1 O13 1.863(5) .
Nb1 O1 1.912(5) 2_477
Nb1 O30 2.095(5) .
Nb1 O15 2.099(5) .
Nb1 O37 2.221(5) .
Nb1 Sb1 3.3013(8) .
Nb1 Nb2 3.3431(9) .
Nb2 O2 1.766(5) .
Nb2 O27 1.937(5) .
Nb2 O26 1.948(6) .
Nb2 O14 2.010(5) .
Nb2 O13 2.060(5) .
Nb2 O37 2.430(5) .
Nb3 O3 1.767(5) .
Nb3 O28 1.894(5) .
Nb3 O14 1.928(5) .
Nb3 O15 2.085(5) .
Nb3 O29 2.134(5) .
Nb3 O37 2.423(5) .
Nb3 Sb1 3.2961(8) .
Nb4 O4 1.749(6) .
Nb4 O26 1.916(6) .
Nb4 O16 1.930(5) .
Nb4 O33 2.111(5) .
Nb4 O18 2.127(5) .
Nb4 O38 2.372(5) .
Nb4 Sb2 3.2697(9) .
Nb4 Nb5 3.3297(9) .
Nb5 O5 1.753(6) .
Nb5 O17 1.958(5) .
Nb5 O16 1.977(5) .
Nb5 O25 2.044(5) .
Nb5 O31 2.049(5) .
Nb5 O38 2.361(5) .
Nb6 O6 1.758(6) .
Nb6 O36 1.897(6) .
Nb6 O17 1.937(5) .
Nb6 O18 2.096(5) .
Nb6 O34 2.116(5) .
Nb6 O38 2.388(5) .
Nb6 Sb2 3.2644(8) .
Nb7 O7 1.775(6) .
Nb7 O21 1.909(6) .
Nb7 O27 1.911(5) .
Nb7 O19 2.092(5) .
Nb7 O33 2.126(5) .
Nb7 O39 2.360(5) .
Nb7 Sb2 3.3041(8) .
Nb8 O8 1.760(6) .
Nb8 O20 1.888(6) .
Nb8 O35 1.925(5) .
Nb8 O19 2.083(5) .
Nb8 O34 2.167(6) .
Nb8 O39 2.398(5) .
Nb8 Sb2 3.3064(9) .
Nb9 O9 1.762(6) .
Nb9 O32 1.945(6) .
Nb9 O28 1.975(5) .
Nb9 O20 2.010(5) .
Nb9 O21 2.031(5) .
Nb9 O39 2.431(5) .
Nb10 O31 1.849(5) .
Nb10 O22 1.860(5) .
Nb10 O1 1.923(5) .
Nb10 O23 2.108(5) .
Nb10 O30 2.111(5) .
Nb10 O40 2.205(5) .
Nb10 Sb1 3.2851(8) .
Nb10 Nb12 3.3428(9) .
Nb11 O11 1.749(6) .
Nb11 O32 1.904(6) .
Nb11 O24 1.932(5) .
Nb11 O23 2.081(5) .
Nb11 O29 2.155(5) .
Nb11 O40 2.471(5) .
Nb11 Sb1 3.2747(8) .
Nb12 O12 1.772(5) .
Nb12 O35 1.928(5) .
Nb12 O24 1.968(6) .
Nb12 O36 1.972(6) .
Nb12 O22 2.081(5) .
Nb12 O40 2.420(5) .
Sb1 O29 1.993(5) .
Sb1 O30 1.998(5) .
Sb1 O23 2.140(5) .
Sb1 O15 2.189(5) .
Sb2 O34 1.981(5) .
Sb2 O33 1.992(5) .
Sb2 O18 2.143(5) .
Sb2 O19 2.180(5) .
O1 Nb1 1.912(5) 2_477
C1 N1 1.474(18) .
C1 C2 1.50(2) .
C2 N2 1.44(2) .
C3 C4 1.33(2) .
C3 N3 1.451(18) .
C4 N4 1.55(2) .
C5 N5 1.479(14) .
C5 C6 1.491(17) .
C6 N6 1.477(15) .
C7 N7 1.473(15) .
C7 C8 1.520(18) .
C8 N8 1.469(15) .
C9 C10 1.462(17) .
C9 N9 1.471(15) .
C10 N10 1.488(13) .
C11 N11 1.471(14) .
C11 C12 1.499(17) .
C12 N12 1.462(14) .
C13 C14 1.43(2) .
C13 N13 1.435(18) .
C14 N14 1.461(17) .
C15 C16 1.457(18) .
C15 N15 1.490(17) .
C16 N16 1.435(16) .
